data_7710718
loop_
_publ_author_name
'Leng, Ji-Dong'
'Hua, Qiu-Yan'
'Liu, Wen-Ting'
'Tao, Ze-Xian'
'Tan, Nai-Wen'
'Wang, Yu-Fei'
'Lin, Wei-Quan'

_publ_section_title
;
 Slow magnetic relaxation of mononuclear complexes based on uncommon
 Kramers lanthanide ions CeIII, SmIII and YbIII
;
_journal_name_full 'Dalton Transactions'
_journal_paper_doi 10.1039/D2DT00766E
_journal_year 2022
_chemical_formula_moiety 'C60 H48 Ce Cl3 O4 P4'
_chemical_formula_sum 'C60 H48 Ce Cl3 O4 P4'
_chemical_formula_weight 1203.33
_space_group_crystal_system triclinic
_space_group_IT_number 2
_space_group_name_Hall '-P 1'
_space_group_name_H-M_alt 'P -1'
_atom_sites_solution_hydrogens geom
_audit_creation_date 2022-01-12
_audit_creation_method
;
Olex2 1.5
(compiled 2021.12.09 svn.r5202d8cf for OlexSys, GUI svn.r6439)
;
_audit_update_record
;
2022-03-09 deposited with the CCDC.	2022-07-04 downloaded from the CCDC.
;
_cell_angle_alpha 98.4460(10)
_cell_angle_beta 94.3080(10)
_cell_angle_gamma 114.7660(10)
_cell_formula_units_Z 2
_cell_length_a 11.32160(10)
_cell_length_b 12.4712(2)
_cell_length_c 22.4085(2)
_cell_measurement_reflns_used 21711
_cell_measurement_temperature 100.00(10)
_cell_measurement_theta_max 76.6460
_cell_measurement_theta_min 3.9760
_cell_volume 2808.71(6)
_computing_cell_refinement 'CrysAlisPro 1.171.39.46 (Rigaku OD, 2018)'
_computing_data_collection 'CrysAlisPro 1.171.39.46 (Rigaku OD, 2018)'
_computing_data_reduction 'CrysAlisPro 1.171.39.46 (Rigaku OD, 2018)'
_computing_molecular_graphics 'Olex2 1.5 (Dolomanov et al., 2009)'
_computing_publication_material 'Olex2 1.5 (Dolomanov et al., 2009)'
_computing_structure_refinement 'SHELXL 2017/1 (Sheldrick, 2015)'
_computing_structure_solution 'SHELXT 2014/5 (Sheldrick, 2014)'
_diffrn_ambient_environment N~2~
_diffrn_ambient_temperature 100.00(10)
_diffrn_detector 'CCD plate'
_diffrn_detector_type HyPix
_diffrn_measured_fraction_theta_full 0.997
_diffrn_measured_fraction_theta_max 0.955
_diffrn_measurement_details
;
List of Runs (angles in degrees, time in seconds):

  # Type    Start    End  Width  t~exp~   \w     \q     \k     \f   Frames
#--------------------------------------------------------------------------
  1  \w    -56.00  27.00   0.50    0.40    --  -46.62  37.00  30.00  166
  2  \w    -56.00 -30.00   0.50    1.00    -- -102.00  30.00 -90.00   52
  3  \w    -60.00 -32.00   0.50    1.00    -- -102.00  77.00-180.00   56
  4  \w    -72.00 -33.00   0.50    1.00    -- -102.00 125.00-120.00   78
  5  \w    -67.00 -33.00   0.50    1.00    -- -102.00  30.00-180.00   68
  6  \w   -107.00 -80.00   0.50    1.00    -- -102.00  77.00-180.00   54
  7  \w   -115.00 -89.00   0.50    1.00    -- -102.00 125.00-120.00   52
  8  \w    -71.00  20.00   0.50    0.40    --  -46.62  86.00  42.00  182
  9  \w     31.00  58.00   0.50    0.40    --   46.62 -86.00 -76.00   54
 10  \w     34.00 117.00   0.50    1.00    --  107.00-125.00-180.00  166
 11  \w     68.00 107.00   0.50    1.00    --  107.00 -86.00 -76.00   78
 12  \w     43.00 115.00   0.50    1.00    --  107.00-125.00-120.00  144
 13  \w     46.00  79.00   0.50    1.00    --  107.00 -45.00 -60.00   66
 14  \w     39.00 131.00   0.50    1.00    --  107.00 -77.00 -60.00  184
 15  \w     36.00  79.00   0.50    1.00    --  107.00 -45.00 120.00   86
 16  \w     68.00  97.00   0.50    1.00    --  107.00 -94.00 150.00   58
 17  \w     82.00 116.00   0.50    1.00    --  107.00-125.00 120.00   68
 18  \w     53.00  78.00   0.50    1.00    --  107.00-125.00 120.00   50
 19  \w     35.00 116.00   0.50    1.00    --  107.00-125.00  60.00  162
 20  \w     35.00  71.00   0.50    1.00    --  107.00 -30.00 150.00   72
 21  \w     38.00  68.00   0.50    1.00    --  107.00 -45.00  90.00   60
 22  \w    -23.00  21.00   0.50    0.40    --   46.62 -86.00 -76.00   88
 23  \w    -22.00  62.00   0.50    0.40    --   46.62 -37.00-180.00  168
 24  \w     34.00 125.00   0.50    1.00    --  107.00 -15.00-120.00  182
 25  \w    152.00 178.00   0.50    1.00    --  107.00  86.00  42.00   52
 26  \w     82.00 142.00   0.50    1.00    --  107.00  86.00  42.00  120
 27  \w     36.00  69.00   0.50    1.00    --  107.00 -30.00-150.00   66
 28  \w     32.00  69.00   0.50    1.00    --  107.00 -30.00-120.00   74
 29  \w     37.00  66.00   0.50    1.00    --  107.00 -30.00 -90.00   58
 30  \w     35.00 109.00   0.50    1.00    --  107.00 -94.00-120.00  148
 31  \w    -79.00 -54.00   0.50    1.00    -- -102.00  86.00  42.00   50
 32  \w    -87.00 -30.00   0.50    1.00    -- -102.00 125.00  60.00  114
 33  \w    -57.00 -32.00   0.50    1.00    -- -102.00  30.00 150.00   50
 34  \w    -63.00 -29.00   0.50    1.00    -- -102.00  30.00  90.00   68
 35  \w   -116.00 -89.00   0.50    1.00    -- -102.00 125.00  60.00   54
 36  \w   -145.00-118.00   0.50    1.00    -- -102.00 -77.00-120.00   54
 37  \w   -105.00 -78.00   0.50    1.00    -- -102.00 -77.00-120.00   54
 38  \w   -119.00 -72.00   0.50    0.40    --  -46.62-125.00 -30.00   94
 39  \w   -116.00 -71.00   0.50    0.40    --  -46.62-125.00  30.00   90
 40  \w   -111.00 -84.00   0.50    0.40    --  -46.62-125.00  60.00   54
 41  \w   -117.00 -90.00   0.50    0.40    --  -46.62-125.00 150.00   54
 42  \w   -112.00 -85.00   0.50    1.00    -- -102.00 -94.00  30.00   54
 43  \w   -165.00-140.00   0.50    1.00    -- -102.00 -94.00  30.00   50
 44  \w   -165.00 -88.00   0.50    1.00    -- -102.00 -86.00 -76.00  154
;
_diffrn_measurement_device 'four-circle diffractometer'
_diffrn_measurement_device_type 'XtaLAB Synergy R, DW system, HyPix'
_diffrn_measurement_method '\w scans'
_diffrn_orient_matrix_type 'CrysAlisPro convention (1999,Acta A55,543-557)'
_diffrn_orient_matrix_UB_11 0.0298930000
_diffrn_orient_matrix_UB_12 0.0462083000
_diffrn_orient_matrix_UB_13 -0.0597916000
_diffrn_orient_matrix_UB_21 -0.0546002000
_diffrn_orient_matrix_UB_22 0.0922580000
_diffrn_orient_matrix_UB_23 0.0185951000
_diffrn_orient_matrix_UB_31 0.1382528000
_diffrn_orient_matrix_UB_32 0.0927765000
_diffrn_orient_matrix_UB_33 0.0320042000
_diffrn_radiation_monochromator mirror
_diffrn_radiation_probe x-ray
_diffrn_radiation_type 'Cu K\a'
_diffrn_radiation_wavelength 1.54184
_diffrn_reflns_av_R_equivalents 0.0447
_diffrn_reflns_av_unetI/netI 0.0447
_diffrn_reflns_Laue_measured_fraction_full 0.997
_diffrn_reflns_Laue_measured_fraction_max 0.955
_diffrn_reflns_limit_h_max 14
_diffrn_reflns_limit_h_min -14
_diffrn_reflns_limit_k_max 15
_diffrn_reflns_limit_k_min -15
_diffrn_reflns_limit_l_max 27
_diffrn_reflns_limit_l_min -26
_diffrn_reflns_number 36815
_diffrn_reflns_point_group_measured_fraction_full 0.997
_diffrn_reflns_point_group_measured_fraction_max 0.955
_diffrn_reflns_theta_full 67.684
_diffrn_reflns_theta_max 77.356
_diffrn_reflns_theta_min 4.094
_diffrn_source 'Rotating-anode X-ray tube'
_diffrn_source_type 'Rigaku (Cu) X-ray Source'
_exptl_absorpt_coefficient_mu 9.014
_exptl_absorpt_correction_T_max 1.00000
_exptl_absorpt_correction_T_min 0.61493
_exptl_absorpt_correction_type multi-scan
_exptl_absorpt_process_details
;
CrysAlisPro 1.171.39.46 (Rigaku Oxford Diffraction, 2018)
Empirical absorption correction using spherical harmonics,
 implemented in SCALE3 ABSPACK scaling algorithm.
;
_exptl_crystal_colour colourless
_exptl_crystal_colour_primary colourless
_exptl_crystal_density_diffrn 1.423
_exptl_crystal_description block
_exptl_crystal_F_000 1218
_exptl_crystal_preparation 'Magnetic properties'
_exptl_crystal_size_max 0.15
_exptl_crystal_size_mid 0.1
_exptl_crystal_size_min 0.1
_refine_diff_density_max 1.425
_refine_diff_density_min -0.855
_refine_diff_density_rms 0.090
_refine_ls_extinction_method none
_refine_ls_goodness_of_fit_ref 1.070
_refine_ls_hydrogen_treatment constr
_refine_ls_matrix_type full
_refine_ls_number_parameters 649
_refine_ls_number_reflns 11409
_refine_ls_number_restraints 0
_refine_ls_restrained_S_all 1.070
_refine_ls_R_factor_all 0.0401
_refine_ls_R_factor_gt 0.0380
_refine_ls_shift/su_max 0.002
_refine_ls_shift/su_mean 0.000
_refine_ls_structure_factor_coef Fsqd
_refine_ls_weighting_details 'w=1/[\s^2^(Fo^2^)+(0.0484P)^2^+3.3636P] where P=(Fo^2^+2Fc^2^)/3'
_refine_ls_weighting_scheme calc
_refine_ls_wR_factor_gt 0.0961
_refine_ls_wR_factor_ref 0.0973
_reflns_Friedel_coverage 0.000
_reflns_number_gt 10851
_reflns_number_total 11409
_reflns_threshold_expression 'I > 2\s(I)'
_cod_data_source_file d2dt00766e2.cif
_cod_data_source_block yrc112709_cecl3(dppb)2_sq
_cod_original_cell_volume 2808.70(6)
_cod_database_code 7710718
_shelx_shelxl_version_number 2017/1
_chemical_oxdiff_formula 'C32 H32 O32 P32 Cl32 Ce32 '
_shelx_space_group_comment
;
The symmetry employed for this shelxl refinement is uniquely defined
by the following loop, which should always be used as a source of
symmetry information in preference to the above space-group names.
They are only intended as comments.
;
_shelx_estimated_absorpt_t_max 0.466
_shelx_estimated_absorpt_t_min 0.345
_olex2_refinement_description
;
1. Fixed Uiso
 At 1.2 times of:
  All C(H) groups
2.a Aromatic/amide H refined with riding coordinates:
 C2(H2), C3(H3), C4(H4), C5(H5), C6(H6), C8(H8), C9(H9), C10(H10), C11(H11),
 C12(H12), C14(H14), C15(H15), C16(H16), C17(H17), C20(H20), C21(H21), C22(H22),
  C23(H23), C24(H24), C26(H26), C27(H27), C28(H28), C29(H29), C30(H30),
 C32(H32), C33(H33), C34(H34), C35(H35), C36(H36), C38(H38), C39(H39), C40(H40),
  C41(H41), C42(H42), C44(H44), C45(H45), C46(H46), C47(H47), C50(H50),
 C51(H51), C52(H52), C53(H53), C54(H54), C56(H56), C57(H57), C58(H58), C59(H59),
  C60(H60)
;
_olex2_submission_special_instructions 'No special instructions were received'
_oxdiff_exptl_absorpt_empirical_details
;
Empirical correction (ABSPACK) includes:
- Absorption correction using spherical harmonics
- Frame scaling
;
_oxdiff_exptl_absorpt_empirical_full_max 1.564
_oxdiff_exptl_absorpt_empirical_full_min 0.685

loop_
_space_group_symop_operation_xyz
'x, y, z'
'-x, -y, -z'

loop_
_atom_site_label
_atom_site_type_symbol
_atom_site_fract_x
_atom_site_fract_y
_atom_site_fract_z
_atom_site_U_iso_or_equiv
_atom_site_adp_type
_atom_site_occupancy
_atom_site_site_symmetry_order
_atom_site_calc_flag
_atom_site_refinement_flags_posn
_atom_site_refinement_flags_adp
_atom_site_refinement_flags_occupancy
_atom_site_disorder_assembly
_atom_site_disorder_group
Ce1 Ce 0.79188(2) 0.33150(2) 0.73027(2) 0.01758(6) Uani 1 1 d . . . . .
Cl1 Cl 0.95849(8) 0.30613(7) 0.82060(4) 0.02857(17) Uani 1 1 d . . . . .
Cl2 Cl 1.02107(8) 0.53014(7) 0.72184(4) 0.03336(18) Uani 1 1 d . . . . .
Cl3 Cl 0.57167(9) 0.34085(8) 0.67044(4) 0.03560(19) Uani 1 1 d . . . . .
P1 P 0.76434(7) 0.54504(7) 0.86249(3) 0.01823(15) Uani 1 1 d . . . . .
P2 P 0.60313(7) 0.23195(7) 0.86262(3) 0.01889(15) Uani 1 1 d . . . . .
P3 P 0.84630(8) 0.19270(7) 0.58297(3) 0.02233(16) Uani 1 1 d . . . . .
P4 P 0.66578(7) -0.01146(7) 0.67226(4) 0.01974(15) Uani 1 1 d . . . . .
O1 O 0.7849(2) 0.48792(19) 0.80338(9) 0.0210(4) Uani 1 1 d . . . . .
O2 O 0.6319(2) 0.24602(19) 0.79978(10) 0.0226(4) Uani 1 1 d . . . . .
O3 O 0.8112(2) 0.2781(2) 0.62368(10) 0.0248(5) Uani 1 1 d . . . . .
O4 O 0.7399(2) 0.11957(19) 0.70112(10) 0.0225(4) Uani 1 1 d . . . . .
C1 C 0.5062(3) -0.0767(3) 0.69601(15) 0.0235(6) Uani 1 1 d . . . . .
C2 C 0.4546(4) -0.1875(4) 0.7140(2) 0.0377(9) Uani 1 1 d . . . . .
H2 H 0.503960 -0.231096 0.715091 0.045 Uiso 1 1 calc R U . . .
C3 C 0.3296(4) -0.2330(4) 0.7305(2) 0.0428(10) Uani 1 1 d . . . . .
H3 H 0.295038 -0.307609 0.741932 0.051 Uiso 1 1 calc R U . . .
C4 C 0.2569(3) -0.1685(3) 0.72985(17) 0.0313(8) Uani 1 1 d . . . . .
H4 H 0.172778 -0.199781 0.740426 0.038 Uiso 1 1 calc R U . . .
C5 C 0.3086(4) -0.0569(3) 0.71350(18) 0.0315(7) Uani 1 1 d . . . . .
H5 H 0.259805 -0.012644 0.713967 0.038 Uiso 1 1 calc R U . . .
C6 C 0.4324(3) -0.0108(3) 0.69648(16) 0.0275(7) Uani 1 1 d . . . . .
H6 H 0.466576 0.064104 0.685340 0.033 Uiso 1 1 calc R U . . .
C7 C 0.7561(3) -0.0940(3) 0.69231(15) 0.0242(6) Uani 1 1 d . . . . .
C8 C 0.8708(3) -0.0330(3) 0.73414(16) 0.0290(7) Uani 1 1 d . . . . .
H8 H 0.901449 0.048867 0.749847 0.035 Uiso 1 1 calc R U . . .
C9 C 0.9397(4) -0.0960(4) 0.75239(17) 0.0351(8) Uani 1 1 d . . . . .
H9 H 1.017420 -0.055422 0.779903 0.042 Uiso 1 1 calc R U . . .
C10 C 0.8934(4) -0.2182(4) 0.72994(18) 0.0377(9) Uani 1 1 d . . . . .
H10 H 0.938756 -0.259788 0.743029 0.045 Uiso 1 1 calc R U . . .
C11 C 0.7784(4) -0.2786(4) 0.68764(18) 0.0360(8) Uani 1 1 d . . . . .
H11 H 0.747319 -0.360680 0.672487 0.043 Uiso 1 1 calc R U . . .
C12 C 0.7105(4) -0.2174(3) 0.66809(18) 0.0313(7) Uani 1 1 d . . . . .
H12 H 0.635135 -0.257546 0.639087 0.038 Uiso 1 1 calc R U . . .
C13 C 0.6353(3) -0.0365(3) 0.58922(15) 0.0229(6) Uani 1 1 d . . . . .
C14 C 0.5324(3) -0.1469(3) 0.56039(17) 0.0304(7) Uani 1 1 d . . . . .
H14 H 0.481464 -0.198916 0.583918 0.036 Uiso 1 1 calc R U . . .
C15 C 0.5048(4) -0.1803(4) 0.49677(17) 0.0365(9) Uani 1 1 d . . . . .
H15 H 0.437808 -0.255115 0.478160 0.044 Uiso 1 1 calc R U . . .
C16 C 0.5772(4) -0.1021(4) 0.46196(17) 0.0367(9) Uani 1 1 d . . . . .
H16 H 0.558840 -0.123848 0.419609 0.044 Uiso 1 1 calc R U . . .
C17 C 0.6775(4) 0.0090(4) 0.48959(16) 0.0320(8) Uani 1 1 d . . . . .
H17 H 0.724383 0.061635 0.465291 0.038 Uiso 1 1 calc R U . . .
C18 C 0.7104(3) 0.0444(3) 0.55359(14) 0.0241(7) Uani 1 1 d . . . . .
C19 C 0.9810(3) 0.1700(3) 0.61696(15) 0.0254(7) Uani 1 1 d . . . . .
C20 C 0.9932(4) 0.0637(3) 0.60073(17) 0.0317(8) Uani 1 1 d . . . . .
H20 H 0.923801 -0.003813 0.576708 0.038 Uiso 1 1 calc R U . . .
C21 C 1.1095(4) 0.0587(4) 0.62053(18) 0.0347(8) Uani 1 1 d . . . . .
H21 H 1.117748 -0.012596 0.610135 0.042 Uiso 1 1 calc R U . . .
C22 C 1.2129(4) 0.1590(4) 0.65555(18) 0.0356(8) Uani 1 1 d . . . . .
H22 H 1.291843 0.156044 0.667260 0.043 Uiso 1 1 calc R U . . .
C23 C 1.2001(4) 0.2637(4) 0.67335(19) 0.0392(9) Uani 1 1 d . . . . .
H23 H 1.269197 0.330188 0.698160 0.047 Uiso 1 1 calc R U . . .
C24 C 1.0844(4) 0.2698(3) 0.65431(17) 0.0332(8) Uani 1 1 d . . . . .
H24 H 1.075572 0.340338 0.666382 0.040 Uiso 1 1 calc R U . . .
C25 C 0.9020(4) 0.2553(3) 0.51674(17) 0.0368(9) Uani 1 1 d . . . . .
C26 C 0.9910(7) 0.2288(5) 0.4856(2) 0.0665(16) Uani 1 1 d . . . . .
H26 H 1.025281 0.179456 0.499614 0.080 Uiso 1 1 calc R U . . .
C27 C 1.0289(9) 0.2744(6) 0.4347(3) 0.089(2) Uani 1 1 d . . . . .
H27 H 1.089473 0.256881 0.414584 0.107 Uiso 1 1 calc R U . . .
C28 C 0.9784(7) 0.3448(6) 0.4137(2) 0.080(2) Uani 1 1 d . . . . .
H28 H 1.003217 0.374275 0.378560 0.096 Uiso 1 1 calc R U . . .
C29 C 0.8909(6) 0.3734(6) 0.4436(3) 0.082(2) Uani 1 1 d . . . . .
H29 H 0.856165 0.421462 0.428540 0.099 Uiso 1 1 calc R U . . .
C30 C 0.8537(5) 0.3298(5) 0.4969(2) 0.0583(14) Uani 1 1 d . . . . .
H30 H 0.797185 0.351374 0.518371 0.070 Uiso 1 1 calc R U . . .
C31 C 0.5912(3) 0.0883(3) 0.87604(15) 0.0234(6) Uani 1 1 d . . . . .
C32 C 0.6808(4) 0.0509(3) 0.85271(16) 0.0297(7) Uani 1 1 d . . . . .
H32 H 0.744818 0.100035 0.832520 0.036 Uiso 1 1 calc R U . . .
C33 C 0.6746(4) -0.0604(3) 0.85956(18) 0.0329(8) Uani 1 1 d . . . . .
H33 H 0.735043 -0.085269 0.844171 0.039 Uiso 1 1 calc R U . . .
C34 C 0.5789(4) -0.1340(3) 0.88921(18) 0.0331(8) Uani 1 1 d . . . . .
H34 H 0.574605 -0.208543 0.893414 0.040 Uiso 1 1 calc R U . . .
C35 C 0.4895(4) -0.0970(3) 0.91263(18) 0.0332(8) Uani 1 1 d . . . . .
H35 H 0.425837 -0.146318 0.932950 0.040 Uiso 1 1 calc R U . . .
C36 C 0.4947(3) 0.0138(3) 0.90579(18) 0.0304(7) Uani 1 1 d . . . . .
H36 H 0.433851 0.038186 0.921047 0.036 Uiso 1 1 calc R U . . .
C37 C 0.4490(3) 0.2367(3) 0.87461(14) 0.0208(6) Uani 1 1 d . . . . .
C38 C 0.3640(3) 0.2278(3) 0.82365(15) 0.0253(7) Uani 1 1 d . . . . .
H38 H 0.387751 0.220890 0.784926 0.030 Uiso 1 1 calc R U . . .
C39 C 0.2441(3) 0.2295(3) 0.83099(16) 0.0279(7) Uani 1 1 d . . . . .
H39 H 0.187573 0.223672 0.797072 0.033 Uiso 1 1 calc R U . . .
C40 C 0.2083(3) 0.2397(3) 0.88855(16) 0.0264(7) Uani 1 1 d . . . . .
H40 H 0.127397 0.239863 0.893224 0.032 Uiso 1 1 calc R U . . .
C41 C 0.2932(3) 0.2497(3) 0.93916(16) 0.0259(7) Uani 1 1 d . . . . .
H41 H 0.268983 0.256772 0.977759 0.031 Uiso 1 1 calc R U . . .
C42 C 0.4136(3) 0.2492(3) 0.93292(14) 0.0218(6) Uani 1 1 d . . . . .
H42 H 0.470659 0.257065 0.967147 0.026 Uiso 1 1 calc R U . . .
C43 C 0.7226(3) 0.3479(3) 0.92477(14) 0.0197(6) Uani 1 1 d . . . . .
C44 C 0.7492(3) 0.3077(3) 0.97669(14) 0.0213(6) Uani 1 1 d . . . . .
H44 H 0.715663 0.225266 0.975497 0.026 Uiso 1 1 calc R U . . .
C45 C 0.8242(3) 0.3869(3) 1.03022(14) 0.0236(6) Uani 1 1 d . . . . .
H45 H 0.839305 0.357341 1.064317 0.028 Uiso 1 1 calc R U . . .
C46 C 0.8762(3) 0.5095(3) 1.03266(15) 0.0230(6) Uani 1 1 d . . . . .
H46 H 0.924927 0.563133 1.068560 0.028 Uiso 1 1 calc R U . . .
C47 C 0.8550(3) 0.5518(3) 0.98082(14) 0.0222(6) Uani 1 1 d . . . . .
H47 H 0.892433 0.634411 0.982258 0.027 Uiso 1 1 calc R U . . .
C48 C 0.7791(3) 0.4740(3) 0.92650(14) 0.0194(6) Uani 1 1 d . . . . .
C49 C 0.6059(3) 0.5466(3) 0.85743(15) 0.0219(6) Uani 1 1 d . . . . .
C50 C 0.5482(3) 0.5481(3) 0.79992(16) 0.0265(7) Uani 1 1 d . . . . .
H50 H 0.592455 0.550055 0.766473 0.032 Uiso 1 1 calc R U . . .
C51 C 0.4246(4) 0.5465(3) 0.79361(18) 0.0311(8) Uani 1 1 d . . . . .
H51 H 0.386340 0.548315 0.755801 0.037 Uiso 1 1 calc R U . . .
C52 C 0.3578(3) 0.5423(3) 0.84324(19) 0.0319(8) Uani 1 1 d . . . . .
H52 H 0.274326 0.539820 0.838426 0.038 Uiso 1 1 calc R U . . .
C53 C 0.4154(3) 0.5418(3) 0.90032(18) 0.0291(7) Uani 1 1 d . . . . .
H53 H 0.371117 0.540242 0.933716 0.035 Uiso 1 1 calc R U . . .
C54 C 0.5386(3) 0.5435(3) 0.90715(16) 0.0235(6) Uani 1 1 d . . . . .
H54 H 0.576759 0.542664 0.945192 0.028 Uiso 1 1 calc R U . . .
C55 C 0.8914(3) 0.6979(3) 0.88198(14) 0.0220(6) Uani 1 1 d . . . . .
C56 C 0.8735(4) 0.7956(3) 0.91040(15) 0.0276(7) Uani 1 1 d . . . . .
H56 H 0.791965 0.784583 0.921090 0.033 Uiso 1 1 calc R U . . .
C57 C 0.9781(4) 0.9100(3) 0.92279(18) 0.0370(9) Uani 1 1 d . . . . .
H57 H 0.966433 0.975683 0.941683 0.044 Uiso 1 1 calc R U . . .
C58 C 1.0994(4) 0.9263(3) 0.90709(19) 0.0384(9) Uani 1 1 d . . . . .
H58 H 1.169780 1.002604 0.916692 0.046 Uiso 1 1 calc R U . . .
C59 C 1.1168(4) 0.8298(3) 0.87712(17) 0.0329(8) Uani 1 1 d . . . . .
H59 H 1.197929 0.841681 0.865641 0.039 Uiso 1 1 calc R U . . .
C60 C 1.0135(3) 0.7160(3) 0.86435(15) 0.0251(7) Uani 1 1 d . . . . .
H60 H 1.024902 0.651175 0.844036 0.030 Uiso 1 1 calc R U . . .

loop_
_atom_site_aniso_label
_atom_site_aniso_U_11
_atom_site_aniso_U_22
_atom_site_aniso_U_33
_atom_site_aniso_U_23
_atom_site_aniso_U_13
_atom_site_aniso_U_12
Ce1 0.01981(9) 0.01692(9) 0.01424(9) 0.00109(6) 0.00165(6) 0.00711(6)
Cl1 0.0302(4) 0.0301(4) 0.0231(4) 0.0010(3) -0.0059(3) 0.0139(3)
Cl2 0.0341(4) 0.0224(4) 0.0363(4) 0.0034(3) 0.0136(3) 0.0048(3)
Cl3 0.0339(4) 0.0432(5) 0.0291(4) -0.0045(3) -0.0054(3) 0.0216(4)
P1 0.0219(4) 0.0168(3) 0.0153(3) 0.0013(3) 0.0022(3) 0.0085(3)
P2 0.0211(4) 0.0171(3) 0.0172(4) 0.0031(3) 0.0032(3) 0.0071(3)
P3 0.0247(4) 0.0241(4) 0.0140(3) 0.0007(3) 0.0034(3) 0.0076(3)
P4 0.0200(3) 0.0166(3) 0.0197(4) 0.0015(3) 0.0017(3) 0.0060(3)
O1 0.0282(11) 0.0195(10) 0.0155(10) 0.0005(8) 0.0042(8) 0.0113(9)
O2 0.0249(11) 0.0213(11) 0.0194(11) 0.0024(8) 0.0016(8) 0.0086(9)
O3 0.0315(12) 0.0232(11) 0.0197(11) 0.0039(9) 0.0034(9) 0.0119(9)
O4 0.0275(11) 0.0171(10) 0.0193(11) 0.0016(8) 0.0011(9) 0.0072(9)
C1 0.0244(15) 0.0210(15) 0.0213(15) 0.0022(12) 0.0017(12) 0.0074(12)
C2 0.0292(18) 0.0332(19) 0.063(3) 0.0251(19) 0.0155(17) 0.0185(16)
C3 0.0327(19) 0.036(2) 0.067(3) 0.029(2) 0.0175(19) 0.0152(17)
C4 0.0206(15) 0.0334(19) 0.037(2) 0.0083(15) 0.0078(14) 0.0080(14)
C5 0.0278(17) 0.0327(18) 0.037(2) 0.0086(15) 0.0071(14) 0.0154(15)
C6 0.0272(16) 0.0242(16) 0.0296(18) 0.0049(13) 0.0041(13) 0.0099(13)
C7 0.0248(15) 0.0268(16) 0.0229(16) 0.0069(13) 0.0073(12) 0.0118(13)
C8 0.0292(17) 0.0327(18) 0.0251(17) 0.0072(14) 0.0070(13) 0.0127(14)
C9 0.0351(19) 0.056(2) 0.0257(18) 0.0164(17) 0.0070(15) 0.0277(18)
C10 0.048(2) 0.059(3) 0.033(2) 0.0260(18) 0.0229(17) 0.041(2)
C11 0.048(2) 0.037(2) 0.037(2) 0.0154(16) 0.0216(17) 0.0257(18)
C12 0.0343(18) 0.0284(17) 0.0341(19) 0.0046(14) 0.0087(15) 0.0162(15)
C13 0.0200(14) 0.0233(15) 0.0223(16) -0.0019(12) -0.0005(12) 0.0093(12)
C14 0.0264(17) 0.0266(17) 0.0309(18) -0.0018(14) 0.0021(14) 0.0073(14)
C15 0.0280(18) 0.036(2) 0.0293(19) -0.0120(15) -0.0067(14) 0.0066(15)
C16 0.0366(19) 0.045(2) 0.0191(17) -0.0079(15) -0.0048(14) 0.0146(17)
C17 0.0349(19) 0.040(2) 0.0174(16) 0.0011(14) 0.0035(14) 0.0149(16)
C18 0.0260(16) 0.0257(16) 0.0175(15) -0.0053(12) 0.0006(12) 0.0119(13)
C19 0.0227(15) 0.0283(16) 0.0213(16) 0.0003(13) 0.0036(12) 0.0089(13)
C20 0.0301(17) 0.0312(18) 0.0300(18) -0.0034(14) 0.0069(14) 0.0124(15)
C21 0.0316(18) 0.0351(19) 0.038(2) -0.0006(16) 0.0055(15) 0.0172(16)
C22 0.0320(18) 0.045(2) 0.0311(19) 0.0032(16) 0.0004(15) 0.0197(17)
C23 0.0308(19) 0.038(2) 0.037(2) -0.0053(16) -0.0104(16) 0.0096(16)
C24 0.0372(19) 0.0286(18) 0.0285(18) -0.0040(14) -0.0035(15) 0.0138(15)
C25 0.042(2) 0.0329(19) 0.0197(17) 0.0031(14) 0.0023(15) 0.0017(16)
C26 0.100(4) 0.063(3) 0.047(3) 0.018(2) 0.052(3) 0.037(3)
C27 0.146(7) 0.066(4) 0.055(4) 0.026(3) 0.065(4) 0.034(4)
C28 0.096(5) 0.070(4) 0.029(2) 0.014(2) 0.018(3) -0.010(3)
C29 0.061(3) 0.093(5) 0.075(4) 0.059(4) -0.007(3) 0.006(3)
C30 0.040(2) 0.073(3) 0.055(3) 0.038(3) 0.004(2) 0.011(2)
C31 0.0273(16) 0.0226(15) 0.0203(15) 0.0031(12) 0.0038(12) 0.0113(13)
C32 0.0409(19) 0.0283(17) 0.0274(17) 0.0116(14) 0.0144(15) 0.0188(15)
C33 0.044(2) 0.0302(18) 0.036(2) 0.0131(15) 0.0141(16) 0.0233(16)
C34 0.044(2) 0.0220(16) 0.0342(19) 0.0087(14) 0.0039(16) 0.0146(15)
C35 0.0350(19) 0.0258(17) 0.039(2) 0.0158(15) 0.0100(15) 0.0093(15)
C36 0.0269(17) 0.0244(16) 0.042(2) 0.0091(15) 0.0103(15) 0.0114(14)
C37 0.0240(15) 0.0161(14) 0.0206(15) 0.0027(11) 0.0018(12) 0.0076(12)
C38 0.0262(16) 0.0240(16) 0.0225(16) 0.0020(12) 0.0005(13) 0.0091(13)
C39 0.0278(16) 0.0275(17) 0.0276(17) 0.0041(13) -0.0018(13) 0.0128(14)
C40 0.0252(16) 0.0220(15) 0.0331(18) 0.0044(13) 0.0063(13) 0.0114(13)
C41 0.0294(16) 0.0227(15) 0.0253(16) 0.0040(13) 0.0071(13) 0.0108(13)
C42 0.0246(15) 0.0189(14) 0.0191(15) 0.0025(11) 0.0021(12) 0.0074(12)
C43 0.0187(14) 0.0195(14) 0.0218(15) 0.0037(12) 0.0050(11) 0.0089(11)
C44 0.0219(14) 0.0238(15) 0.0208(15) 0.0084(12) 0.0061(12) 0.0107(12)
C45 0.0263(15) 0.0311(17) 0.0165(15) 0.0070(12) 0.0032(12) 0.0147(13)
C46 0.0196(14) 0.0290(16) 0.0188(15) 0.0005(12) 0.0022(11) 0.0105(13)
C47 0.0232(15) 0.0234(15) 0.0187(15) 0.0021(12) 0.0035(12) 0.0095(12)
C48 0.0194(14) 0.0169(14) 0.0199(15) 0.0006(11) 0.0037(11) 0.0068(11)
C49 0.0254(15) 0.0187(14) 0.0214(15) 0.0028(12) 0.0017(12) 0.0100(12)
C50 0.0320(17) 0.0225(15) 0.0244(16) 0.0036(13) 0.0008(13) 0.0122(13)
C51 0.0340(18) 0.0253(17) 0.0339(19) 0.0039(14) -0.0044(15) 0.0152(14)
C52 0.0247(16) 0.0236(16) 0.047(2) 0.0045(15) 0.0017(15) 0.0117(14)
C53 0.0296(17) 0.0216(16) 0.038(2) 0.0080(14) 0.0116(14) 0.0115(13)
C54 0.0272(16) 0.0191(14) 0.0254(16) 0.0049(12) 0.0061(13) 0.0107(12)
C55 0.0281(16) 0.0191(14) 0.0164(14) 0.0043(11) 0.0016(12) 0.0080(12)
C56 0.0361(18) 0.0227(16) 0.0212(16) 0.0020(13) 0.0027(13) 0.0111(14)
C57 0.052(2) 0.0212(17) 0.0284(19) -0.0002(14) -0.0028(16) 0.0106(16)
C58 0.040(2) 0.0212(17) 0.037(2) 0.0052(15) -0.0100(17) 0.0003(15)
C59 0.0286(17) 0.0319(18) 0.0311(19) 0.0124(15) -0.0013(14) 0.0054(15)
C60 0.0301(17) 0.0244(16) 0.0189(15) 0.0054(12) 0.0008(12) 0.0100(13)

loop_
_atom_type_symbol
_atom_type_description
_atom_type_scat_dispersion_real
_atom_type_scat_dispersion_imag
_atom_type_scat_source
C C 0.0181 0.0091 'International Tables Vol C Tables 4.2.6.8 and 6.1.1.4'
H H 0.0000 0.0000 'International Tables Vol C Tables 4.2.6.8 and 6.1.1.4'
Ce Ce -1.8482 9.6596 'International Tables Vol C Tables 4.2.6.8 and 6.1.1.4'
Cl Cl 0.3639 0.7018 'International Tables Vol C Tables 4.2.6.8 and 6.1.1.4'
O O 0.0492 0.0322 'International Tables Vol C Tables 4.2.6.8 and 6.1.1.4'
P P 0.2955 0.4335 'International Tables Vol C Tables 4.2.6.8 and 6.1.1.4'

loop_
_geom_angle_atom_site_label_1
_geom_angle_atom_site_label_2
_geom_angle_atom_site_label_3
_geom_angle
_geom_angle_site_symmetry_1
_geom_angle_site_symmetry_3
_geom_angle_publ_flag
Cl2 Ce1 Cl1 82.62(3) . . ?
Cl2 Ce1 Cl3 110.72(3) . . ?
Cl3 Ce1 Cl1 160.76(3) . . ?
O1 Ce1 Cl1 87.65(5) . . ?
O1 Ce1 Cl2 77.67(6) . . ?
O1 Ce1 Cl3 82.05(6) . . ?
O1 Ce1 O2 69.19(7) . . ?
O1 Ce1 O3 142.70(7) . . ?
O1 Ce1 O4 147.60(8) . . ?
O2 Ce1 Cl1 80.71(5) . . ?
O2 Ce1 Cl2 143.29(5) . . ?
O2 Ce1 Cl3 80.44(6) . . ?
O3 Ce1 Cl1 118.55(6) . . ?
O3 Ce1 Cl2 79.93(6) . . ?
O3 Ce1 Cl3 78.49(6) . . ?
O3 Ce1 O2 136.65(8) . . ?
O4 Ce1 Cl1 78.55(5) . . ?
O4 Ce1 Cl2 128.31(6) . . ?
O4 Ce1 Cl3 101.81(6) . . ?
O4 Ce1 O2 79.65(7) . . ?
O4 Ce1 O3 68.31(7) . . ?
O1 P1 C48 114.41(13) . . ?
O1 P1 C49 111.99(14) . . ?
O1 P1 C55 107.42(14) . . ?
C49 P1 C48 107.22(15) . . ?
C49 P1 C55 109.25(15) . . ?
C55 P1 C48 106.33(14) . . ?
O2 P2 C31 110.11(14) . . ?
O2 P2 C37 111.87(14) . . ?
O2 P2 C43 115.94(14) . . ?
C31 P2 C43 107.04(15) . . ?
C37 P2 C31 107.52(15) . . ?
C37 P2 C43 103.84(14) . . ?
O3 P3 C18 114.71(15) . . ?
O3 P3 C19 114.14(15) . . ?
O3 P3 C25 109.01(17) . . ?
C19 P3 C18 107.42(16) . . ?
C19 P3 C25 104.75(18) . . ?
C25 P3 C18 106.06(16) . . ?
O4 P4 C1 111.15(14) . . ?
O4 P4 C7 110.75(14) . . ?
O4 P4 C13 112.50(14) . . ?
C1 P4 C7 108.75(15) . . ?
C1 P4 C13 105.98(15) . . ?
C7 P4 C13 107.49(15) . . ?
P1 O1 Ce1 156.93(13) . . ?
P2 O2 Ce1 149.72(13) . . ?
P3 O3 Ce1 140.25(13) . . ?
P4 O4 Ce1 160.14(14) . . ?
C2 C1 P4 123.5(3) . . ?
C2 C1 C6 119.2(3) . . ?
C6 C1 P4 117.3(3) . . ?
C1 C2 H2 119.9 . . ?
C3 C2 C1 120.1(3) . . ?
C3 C2 H2 119.9 . . ?
C2 C3 H3 119.8 . . ?
C4 C3 C2 120.3(4) . . ?
C4 C3 H3 119.8 . . ?
C3 C4 H4 120.0 . . ?
C3 C4 C5 120.0(3) . . ?
C5 C4 H4 120.0 . . ?
C4 C5 H5 119.8 . . ?
C6 C5 C4 120.4(3) . . ?
C6 C5 H5 119.8 . . ?
C1 C6 H6 120.0 . . ?
C5 C6 C1 120.0(3) . . ?
C5 C6 H6 120.0 . . ?
C8 C7 P4 118.0(3) . . ?
C8 C7 C12 120.4(3) . . ?
C12 C7 P4 121.6(3) . . ?
C7 C8 H8 120.4 . . ?
C7 C8 C9 119.1(4) . . ?
C9 C8 H8 120.4 . . ?
C8 C9 H9 119.6 . . ?
C10 C9 C8 120.7(4) . . ?
C10 C9 H9 119.6 . . ?
C9 C10 H10 120.1 . . ?
C9 C10 C11 119.7(3) . . ?
C11 C10 H10 120.1 . . ?
C10 C11 H11 119.8 . . ?
C12 C11 C10 120.4(4) . . ?
C12 C11 H11 119.8 . . ?
C7 C12 H12 120.2 . . ?
C11 C12 C7 119.6(4) . . ?
C11 C12 H12 120.2 . . ?
C14 C13 P4 115.5(3) . . ?
C14 C13 C18 119.6(3) . . ?
C18 C13 P4 124.8(2) . . ?
C13 C14 H14 119.5 . . ?
C13 C14 C15 121.1(4) . . ?
C15 C14 H14 119.5 . . ?
C14 C15 H15 120.2 . . ?
C16 C15 C14 119.6(3) . . ?
C16 C15 H15 120.2 . . ?
C15 C16 H16 119.8 . . ?
C15 C16 C17 120.3(3) . . ?
C17 C16 H16 119.8 . . ?
C16 C17 H17 119.2 . . ?
C16 C17 C18 121.7(4) . . ?
C18 C17 H17 119.2 . . ?
C13 C18 P3 125.8(2) . . ?
C17 C18 P3 116.4(3) . . ?
C17 C18 C13 117.8(3) . . ?
C20 C19 P3 122.4(3) . . ?
C20 C19 C24 119.8(3) . . ?
C24 C19 P3 117.2(3) . . ?
C19 C20 H20 120.2 . . ?
C21 C20 C19 119.6(3) . . ?
C21 C20 H20 120.2 . . ?
C20 C21 H21 119.9 . . ?
C22 C21 C20 120.2(4) . . ?
C22 C21 H21 119.9 . . ?
C21 C22 H22 119.8 . . ?
C21 C22 C23 120.5(4) . . ?
C23 C22 H22 119.8 . . ?
C22 C23 H23 120.0 . . ?
C22 C23 C24 120.0(3) . . ?
C24 C23 H23 120.0 . . ?
C19 C24 H24 120.1 . . ?
C23 C24 C19 119.9(4) . . ?
C23 C24 H24 120.1 . . ?
C26 C25 P3 121.7(4) . . ?
C30 C25 P3 118.7(4) . . ?
C30 C25 C26 119.6(4) . . ?
C25 C26 H26 119.6 . . ?
C27 C26 C25 120.7(6) . . ?
C27 C26 H26 119.6 . . ?
C26 C27 H27 120.0 . . ?
C28 C27 C26 120.1(7) . . ?
C28 C27 H27 120.0 . . ?
C27 C28 H28 119.7 . . ?
C27 C28 C29 120.7(5) . . ?
C29 C28 H28 119.7 . . ?
C28 C29 H29 120.0 . . ?
C28 C29 C30 120.0(6) . . ?
C30 C29 H29 120.0 . . ?
C25 C30 C29 118.9(6) . . ?
C25 C30 H30 120.5 . . ?
C29 C30 H30 120.5 . . ?
C32 C31 P2 116.8(3) . . ?
C32 C31 C36 119.8(3) . . ?
C36 C31 P2 123.3(3) . . ?
C31 C32 H32 120.0 . . ?
C31 C32 C33 119.9(3) . . ?
C33 C32 H32 120.0 . . ?
C32 C33 H33 119.9 . . ?
C34 C33 C32 120.1(4) . . ?
C34 C33 H33 119.9 . . ?
C33 C34 H34 119.9 . . ?
C35 C34 C33 120.2(3) . . ?
C35 C34 H34 119.9 . . ?
C34 C35 H35 120.0 . . ?
C34 C35 C36 120.0(3) . . ?
C36 C35 H35 120.0 . . ?
C31 C36 H36 120.0 . . ?
C35 C36 C31 120.0(3) . . ?
C35 C36 H36 120.0 . . ?
C38 C37 P2 118.2(3) . . ?
C38 C37 C42 119.8(3) . . ?
C42 C37 P2 122.0(2) . . ?
C37 C38 H38 120.1 . . ?
C39 C38 C37 119.8(3) . . ?
C39 C38 H38 120.1 . . ?
C38 C39 H39 119.8 . . ?
C40 C39 C38 120.4(3) . . ?
C40 C39 H39 119.8 . . ?
C39 C40 H40 120.1 . . ?
C39 C40 C41 119.8(3) . . ?
C41 C40 H40 120.1 . . ?
C40 C41 H41 119.6 . . ?
C42 C41 C40 120.8(3) . . ?
C42 C41 H41 119.6 . . ?
C37 C42 H42 120.3 . . ?
C41 C42 C37 119.4(3) . . ?
C41 C42 H42 120.3 . . ?
C44 C43 P2 115.8(2) . . ?
C44 C43 C48 118.3(3) . . ?
C48 C43 P2 125.6(2) . . ?
C43 C44 H44 119.0 . . ?
C45 C44 C43 122.1(3) . . ?
C45 C44 H44 119.0 . . ?
C44 C45 H45 120.1 . . ?
C46 C45 C44 119.9(3) . . ?
C46 C45 H45 120.1 . . ?
C45 C46 H46 120.4 . . ?
C45 C46 C47 119.2(3) . . ?
C47 C46 H46 120.4 . . ?
C46 C47 H47 118.9 . . ?
C46 C47 C48 122.1(3) . . ?
C48 C47 H47 118.9 . . ?
C43 C48 P1 125.3(2) . . ?
C47 C48 P1 116.2(2) . . ?
C47 C48 C43 118.5(3) . . ?
C50 C49 P1 117.4(3) . . ?
C54 C49 P1 122.8(2) . . ?
C54 C49 C50 119.8(3) . . ?
C49 C50 H50 120.3 . . ?
C51 C50 C49 119.3(3) . . ?
C51 C50 H50 120.3 . . ?
C50 C51 H51 119.7 . . ?
C52 C51 C50 120.5(3) . . ?
C52 C51 H51 119.7 . . ?
C51 C52 H52 119.9 . . ?
C51 C52 C53 120.1(3) . . ?
C53 C52 H52 119.9 . . ?
C52 C53 H53 120.1 . . ?
C54 C53 C52 119.8(3) . . ?
C54 C53 H53 120.1 . . ?
C49 C54 H54 119.8 . . ?
C53 C54 C49 120.4(3) . . ?
C53 C54 H54 119.8 . . ?
C56 C55 P1 124.4(3) . . ?
C56 C55 C60 119.8(3) . . ?
C60 C55 P1 115.7(2) . . ?
C55 C56 H56 120.2 . . ?
C55 C56 C57 119.7(4) . . ?
C57 C56 H56 120.2 . . ?
C56 C57 H57 119.9 . . ?
C58 C57 C56 120.2(4) . . ?
C58 C57 H57 119.9 . . ?
C57 C58 H58 119.8 . . ?
C57 C58 C59 120.4(3) . . ?
C59 C58 H58 119.8 . . ?
C58 C59 H59 120.0 . . ?
C60 C59 C58 119.9(4) . . ?
C60 C59 H59 120.0 . . ?
C55 C60 H60 120.0 . . ?
C59 C60 C55 120.0(3) . . ?
C59 C60 H60 120.0 . . ?

loop_
_geom_bond_atom_site_label_1
_geom_bond_atom_site_label_2
_geom_bond_distance
_geom_bond_site_symmetry_2
_geom_bond_publ_flag
Ce1 Cl1 2.8053(8) . ?
Ce1 Cl2 2.7804(8) . ?
Ce1 Cl3 2.7954(8) . ?
Ce1 O1 2.388(2) . ?
Ce1 O2 2.477(2) . ?
Ce1 O3 2.435(2) . ?
Ce1 O4 2.427(2) . ?
P1 O1 1.492(2) . ?
P1 C48 1.825(3) . ?
P1 C49 1.798(3) . ?
P1 C55 1.805(3) . ?
P2 O2 1.488(2) . ?
P2 C31 1.811(3) . ?
P2 C37 1.809(3) . ?
P2 C43 1.830(3) . ?
P3 O3 1.499(2) . ?
P3 C18 1.824(3) . ?
P3 C19 1.799(4) . ?
P3 C25 1.811(4) . ?
P4 O4 1.501(2) . ?
P4 C1 1.802(3) . ?
P4 C7 1.804(3) . ?
P4 C13 1.823(3) . ?
C1 C2 1.391(5) . ?
C1 C6 1.396(5) . ?
C2 H2 0.9300 . ?
C2 C3 1.388(5) . ?
C3 H3 0.9300 . ?
C3 C4 1.372(6) . ?
C4 H4 0.9300 . ?
C4 C5 1.383(5) . ?
C5 H5 0.9300 . ?
C5 C6 1.383(5) . ?
C6 H6 0.9300 . ?
C7 C8 1.387(5) . ?
C7 C12 1.406(5) . ?
C8 H8 0.9300 . ?
C8 C9 1.398(5) . ?
C9 H9 0.9300 . ?
C9 C10 1.384(6) . ?
C10 H10 0.9300 . ?
C10 C11 1.394(6) . ?
C11 H11 0.9300 . ?
C11 C12 1.380(5) . ?
C12 H12 0.9300 . ?
C13 C14 1.397(5) . ?
C13 C18 1.414(5) . ?
C14 H14 0.9300 . ?
C14 C15 1.398(5) . ?
C15 H15 0.9300 . ?
C15 C16 1.371(6) . ?
C16 H16 0.9300 . ?
C16 C17 1.385(5) . ?
C17 H17 0.9300 . ?
C17 C18 1.409(5) . ?
C19 C20 1.389(5) . ?
C19 C24 1.395(5) . ?
C20 H20 0.9300 . ?
C20 C21 1.387(5) . ?
C21 H21 0.9300 . ?
C21 C22 1.377(6) . ?
C22 H22 0.9300 . ?
C22 C23 1.378(6) . ?
C23 H23 0.9300 . ?
C23 C24 1.383(6) . ?
C24 H24 0.9300 . ?
C25 C26 1.389(7) . ?
C25 C30 1.368(7) . ?
C26 H26 0.9300 . ?
C26 C27 1.367(7) . ?
C27 H27 0.9300 . ?
C27 C28 1.350(11) . ?
C28 H28 0.9300 . ?
C28 C29 1.372(11) . ?
C29 H29 0.9300 . ?
C29 C30 1.405(7) . ?
C30 H30 0.9300 . ?
C31 C32 1.387(5) . ?
C31 C36 1.394(5) . ?
C32 H32 0.9300 . ?
C32 C33 1.391(5) . ?
C33 H33 0.9300 . ?
C33 C34 1.383(5) . ?
C34 H34 0.9300 . ?
C34 C35 1.383(6) . ?
C35 H35 0.9300 . ?
C35 C36 1.390(5) . ?
C36 H36 0.9300 . ?
C37 C38 1.396(5) . ?
C37 C42 1.401(4) . ?
C38 H38 0.9300 . ?
C38 C39 1.388(5) . ?
C39 H39 0.9300 . ?
C39 C40 1.385(5) . ?
C40 H40 0.9300 . ?
C40 C41 1.386(5) . ?
C41 H41 0.9300 . ?
C41 C42 1.383(5) . ?
C42 H42 0.9300 . ?
C43 C44 1.393(4) . ?
C43 C48 1.422(4) . ?
C44 H44 0.9300 . ?
C44 C45 1.390(5) . ?
C45 H45 0.9300 . ?
C45 C46 1.379(5) . ?
C46 H46 0.9300 . ?
C46 C47 1.389(5) . ?
C47 H47 0.9300 . ?
C47 C48 1.399(4) . ?
C49 C50 1.406(5) . ?
C49 C54 1.393(5) . ?
C50 H50 0.9300 . ?
C50 C51 1.387(5) . ?
C51 H51 0.9300 . ?
C51 C52 1.387(6) . ?
C52 H52 0.9300 . ?
C52 C53 1.394(5) . ?
C53 H53 0.9300 . ?
C53 C54 1.382(5) . ?
C54 H54 0.9300 . ?
C55 C56 1.389(5) . ?
C55 C60 1.402(5) . ?
C56 H56 0.9300 . ?
C56 C57 1.391(5) . ?
C57 H57 0.9300 . ?
C57 C58 1.382(6) . ?
C58 H58 0.9300 . ?
C58 C59 1.386(6) . ?
C59 H59 0.9300 . ?
C59 C60 1.380(5) . ?
C60 H60 0.9300 . ?

loop_
_geom_torsion_atom_site_label_1
_geom_torsion_atom_site_label_2
_geom_torsion_atom_site_label_3
_geom_torsion_atom_site_label_4
_geom_torsion
_geom_torsion_site_symmetry_1
_geom_torsion_site_symmetry_2
_geom_torsion_site_symmetry_3
_geom_torsion_site_symmetry_4
_geom_torsion_publ_flag
P1 C49 C50 C51 178.5(3) . . . . ?
P1 C49 C54 C53 -178.3(2) . . . . ?
P1 C55 C56 C57 -179.4(3) . . . . ?
P1 C55 C60 C59 179.9(3) . . . . ?
P2 C31 C32 C33 -177.9(3) . . . . ?
P2 C31 C36 C35 177.9(3) . . . . ?
P2 C37 C38 C39 179.1(3) . . . . ?
P2 C37 C42 C41 -178.6(2) . . . . ?
P2 C43 C44 C45 -171.4(3) . . . . ?
P2 C43 C48 P1 -10.2(4) . . . . ?
P2 C43 C48 C47 171.3(2) . . . . ?
P3 C19 C20 C21 169.0(3) . . . . ?
P3 C19 C24 C23 -169.1(3) . . . . ?
P3 C25 C26 C27 178.1(5) . . . . ?
P3 C25 C30 C29 -176.5(4) . . . . ?
P4 C1 C2 C3 -178.6(3) . . . . ?
P4 C1 C6 C5 179.2(3) . . . . ?
P4 C7 C8 C9 177.4(3) . . . . ?
P4 C7 C12 C11 -175.9(3) . . . . ?
P4 C13 C14 C15 -175.7(3) . . . . ?
P4 C13 C18 P3 -3.5(4) . . . . ?
P4 C13 C18 C17 177.2(3) . . . . ?
O1 P1 C48 C43 -44.8(3) . . . . ?
O1 P1 C48 C47 133.8(2) . . . . ?
O1 P1 C49 C50 -27.5(3) . . . . ?
O1 P1 C49 C54 150.9(3) . . . . ?
O1 P1 C55 C56 143.8(3) . . . . ?
O1 P1 C55 C60 -33.7(3) . . . . ?
O2 P2 C31 C32 39.7(3) . . . . ?
O2 P2 C31 C36 -137.5(3) . . . . ?
O2 P2 C37 C38 12.6(3) . . . . ?
O2 P2 C37 C42 -167.2(2) . . . . ?
O2 P2 C43 C44 -141.7(2) . . . . ?
O2 P2 C43 C48 44.8(3) . . . . ?
O3 P3 C18 C13 -58.6(3) . . . . ?
O3 P3 C18 C17 120.7(3) . . . . ?
O3 P3 C19 C20 151.6(3) . . . . ?
O3 P3 C19 C24 -37.5(3) . . . . ?
O3 P3 C25 C26 151.6(4) . . . . ?
O3 P3 C25 C30 -28.9(4) . . . . ?
O4 P4 C1 C2 -135.0(3) . . . . ?
O4 P4 C1 C6 44.5(3) . . . . ?
O4 P4 C7 C8 5.6(3) . . . . ?
O4 P4 C7 C12 -176.4(3) . . . . ?
O4 P4 C13 C14 -159.3(3) . . . . ?
O4 P4 C13 C18 23.2(3) . . . . ?
C1 P4 O4 Ce1 -57.0(4) . . . . ?
C1 P4 C7 C8 -116.8(3) . . . . ?
C1 P4 C7 C12 61.2(3) . . . . ?
C1 P4 C13 C14 -37.6(3) . . . . ?
C1 P4 C13 C18 144.9(3) . . . . ?
C1 C2 C3 C4 -0.9(7) . . . . ?
C2 C1 C6 C5 -1.3(5) . . . . ?
C2 C3 C4 C5 -0.8(7) . . . . ?
C3 C4 C5 C6 1.4(6) . . . . ?
C4 C5 C6 C1 -0.3(6) . . . . ?
C6 C1 C2 C3 1.9(6) . . . . ?
C7 P4 O4 Ce1 -178.0(4) . . . . ?
C7 P4 C1 C2 -12.8(4) . . . . ?
C7 P4 C1 C6 166.7(3) . . . . ?
C7 P4 C13 C14 78.5(3) . . . . ?
C7 P4 C13 C18 -99.0(3) . . . . ?
C7 C8 C9 C10 -1.1(5) . . . . ?
C8 C7 C12 C11 2.0(5) . . . . ?
C8 C9 C10 C11 1.5(6) . . . . ?
C9 C10 C11 C12 -0.1(6) . . . . ?
C10 C11 C12 C7 -1.6(6) . . . . ?
C12 C7 C8 C9 -0.7(5) . . . . ?
C13 P4 O4 Ce1 61.7(4) . . . . ?
C13 P4 C1 C2 102.5(3) . . . . ?
C13 P4 C1 C6 -78.0(3) . . . . ?
C13 P4 C7 C8 128.9(3) . . . . ?
C13 P4 C7 C12 -53.1(3) . . . . ?
C13 C14 C15 C16 -2.0(6) . . . . ?
C14 C13 C18 P3 179.1(3) . . . . ?
C14 C13 C18 C17 -0.2(5) . . . . ?
C14 C15 C16 C17 0.4(6) . . . . ?
C15 C16 C17 C18 1.4(6) . . . . ?
C16 C17 C18 P3 179.2(3) . . . . ?
C16 C17 C18 C13 -1.4(5) . . . . ?
C18 P3 O3 Ce1 85.6(2) . . . . ?
C18 P3 C19 C20 23.2(3) . . . . ?
C18 P3 C19 C24 -165.9(3) . . . . ?
C18 P3 C25 C26 -84.4(4) . . . . ?
C18 P3 C25 C30 95.1(4) . . . . ?
C18 C13 C14 C15 1.9(5) . . . . ?
C19 P3 O3 Ce1 -39.0(3) . . . . ?
C19 P3 C18 C13 69.5(3) . . . . ?
C19 P3 C18 C17 -111.2(3) . . . . ?
C19 P3 C25 C26 29.1(4) . . . . ?
C19 P3 C25 C30 -151.4(3) . . . . ?
C19 C20 C21 C22 -0.7(6) . . . . ?
C20 C19 C24 C23 2.1(6) . . . . ?
C20 C21 C22 C23 2.7(6) . . . . ?
C21 C22 C23 C24 -2.2(7) . . . . ?
C22 C23 C24 C19 -0.2(6) . . . . ?
C24 C19 C20 C21 -1.6(6) . . . . ?
C25 P3 O3 Ce1 -155.7(2) . . . . ?
C25 P3 C18 C13 -179.0(3) . . . . ?
C25 P3 C18 C17 0.4(3) . . . . ?
C25 P3 C19 C20 -89.3(3) . . . . ?
C25 P3 C19 C24 81.6(3) . . . . ?
C25 C26 C27 C28 -0.8(10) . . . . ?
C26 C25 C30 C29 3.0(7) . . . . ?
C26 C27 C28 C29 1.3(11) . . . . ?
C27 C28 C29 C30 0.5(10) . . . . ?
C28 C29 C30 C25 -2.6(9) . . . . ?
C30 C25 C26 C27 -1.3(8) . . . . ?
C31 P2 O2 Ce1 -100.4(3) . . . . ?
C31 P2 C37 C38 -108.4(3) . . . . ?
C31 P2 C37 C42 71.8(3) . . . . ?
C31 P2 C43 C44 -18.4(3) . . . . ?
C31 P2 C43 C48 168.1(3) . . . . ?
C31 C32 C33 C34 0.4(6) . . . . ?
C32 C31 C36 C35 0.8(6) . . . . ?
C32 C33 C34 C35 -0.5(6) . . . . ?
C33 C34 C35 C36 0.7(6) . . . . ?
C34 C35 C36 C31 -0.9(6) . . . . ?
C36 C31 C32 C33 -0.6(6) . . . . ?
C37 P2 O2 Ce1 140.1(3) . . . . ?
C37 P2 C31 C32 161.8(3) . . . . ?
C37 P2 C31 C36 -15.4(3) . . . . ?
C37 P2 C43 C44 95.1(3) . . . . ?
C37 P2 C43 C48 -78.4(3) . . . . ?
C37 C38 C39 C40 -0.1(5) . . . . ?
C38 C37 C42 C41 1.6(5) . . . . ?
C38 C39 C40 C41 0.7(5) . . . . ?
C39 C40 C41 C42 -0.2(5) . . . . ?
C40 C41 C42 C37 -0.9(5) . . . . ?
C42 C37 C38 C39 -1.1(5) . . . . ?
C43 P2 O2 Ce1 21.3(3) . . . . ?
C43 P2 C31 C32 -87.1(3) . . . . ?
C43 P2 C31 C36 95.6(3) . . . . ?
C43 P2 C37 C38 138.4(3) . . . . ?
C43 P2 C37 C42 -41.4(3) . . . . ?
C43 C44 C45 C46 -0.8(5) . . . . ?
C44 C43 C48 P1 176.4(2) . . . . ?
C44 C43 C48 C47 -2.0(4) . . . . ?
C44 C45 C46 C47 -1.4(5) . . . . ?
C45 C46 C47 C48 1.9(5) . . . . ?
C46 C47 C48 P1 -178.8(2) . . . . ?
C46 C47 C48 C43 -0.2(5) . . . . ?
C48 P1 O1 Ce1 23.8(4) . . . . ?
C48 P1 C49 C50 -153.8(2) . . . . ?
C48 P1 C49 C54 24.6(3) . . . . ?
C48 P1 C55 C56 -93.3(3) . . . . ?
C48 P1 C55 C60 89.2(3) . . . . ?
C48 C43 C44 C45 2.6(5) . . . . ?
C49 P1 O1 Ce1 -98.5(4) . . . . ?
C49 P1 C48 C43 80.1(3) . . . . ?
C49 P1 C48 C47 -101.4(3) . . . . ?
C49 P1 C55 C56 22.1(3) . . . . ?
C49 P1 C55 C60 -155.4(2) . . . . ?
C49 C50 C51 C52 -0.7(5) . . . . ?
C50 C49 C54 C53 0.1(5) . . . . ?
C50 C51 C52 C53 1.2(5) . . . . ?
C51 C52 C53 C54 -1.0(5) . . . . ?
C52 C53 C54 C49 0.4(5) . . . . ?
C54 C49 C50 C51 0.1(5) . . . . ?
C55 P1 O1 Ce1 141.6(3) . . . . ?
C55 P1 C48 C43 -163.2(3) . . . . ?
C55 P1 C48 C47 15.4(3) . . . . ?
C55 P1 C49 C50 91.4(3) . . . . ?
C55 P1 C49 C54 -90.2(3) . . . . ?
C55 C56 C57 C58 -0.2(5) . . . . ?
C56 C55 C60 C59 2.3(5) . . . . ?
C56 C57 C58 C59 2.1(6) . . . . ?
C57 C58 C59 C60 -1.8(6) . . . . ?
C58 C59 C60 C55 -0.4(5) . . . . ?
C60 C55 C56 C57 -2.0(5) . . . . ?
